data_4342830
loop_
_publ_author_name
'Wu, Xinyuan'
'Huang, Tao'
'Lekich, Travis T.'
'Sommer, Roger D.'
'Weare, Walter W.'

_publ_section_title
;
 Synthesis of Unsupported d(1)-d(x) Oxido-Bridged Heterobimetallic
 Complexes Containing V(IV): A New Direction for Metal-to-Metal Charge
 Transfer.
;
_journal_issue 11
_journal_name_full 'Inorganic chemistry'
_journal_page_first 5322
_journal_page_last 5328
_journal_paper_doi 10.1021/acs.inorgchem.5b00370
_journal_volume 54
_journal_year 2015
_chemical_formula_sum 'C53 H47 Cu F6 N9 O7 S2 V'
_chemical_formula_weight 1214.59
_chemical_name_common XY05
_space_group_crystal_system monoclinic
_space_group_IT_number 14
_space_group_name_Hall '-P 2yn'
_space_group_name_H-M_alt 'P 1 21/n 1'
_symmetry_space_group_name_Hall '-P 2yn'
_symmetry_space_group_name_H-M 'P 1 21/n 1'
_atom_sites_solution_hydrogens geom
_atom_sites_solution_primary direct
_atom_sites_solution_secondary difmap
_cell_angle_alpha 90
_cell_angle_beta 113.311(2)
_cell_angle_gamma 90
_cell_formula_units_Z 4
_cell_length_a 18.0595(7)
_cell_length_b 15.3356(6)
_cell_length_c 20.4359(8)
_cell_measurement_reflns_used 9365
_cell_measurement_temperature 110.(2)
_cell_measurement_theta_max 32.3639
_cell_measurement_theta_min 2.4235
_cell_volume 5197.8(4)
_computing_cell_refinement 'SAINT V7.68A (Bruker AXS Inc., 2009)'
_computing_data_collection 'Bruker Instrument Service v2012.12.0.3'
_computing_data_reduction 'SAINT V7.68A (Bruker AXS Inc., 2009)'
_computing_structure_refinement 'SHELXL-2013 (Sheldrick, 2013)'
_computing_structure_solution 'SHELXS-97 (Sheldrick, 2008)'
_diffrn_ambient_temperature 110.(2)
_diffrn_detector_area_resol_mean 8.3333
_diffrn_measured_fraction_theta_full 1.000
_diffrn_measured_fraction_theta_max 1.000
_diffrn_measurement_device_type 'Bruker-Nonius X8 Kappa APEX II'
_diffrn_measurement_method 'phi and omega scans'
_diffrn_radiation_monochromator graphite
_diffrn_radiation_type MoK\a
_diffrn_radiation_wavelength 0.71073
_diffrn_reflns_av_R_equivalents 0.0314
_diffrn_reflns_av_sigmaI/netI 0.0281
_diffrn_reflns_limit_h_max 26
_diffrn_reflns_limit_h_min -26
_diffrn_reflns_limit_k_max 22
_diffrn_reflns_limit_k_min -17
_diffrn_reflns_limit_l_max 29
_diffrn_reflns_limit_l_min -30
_diffrn_reflns_number 90561
_diffrn_reflns_theta_full 31.51
_diffrn_reflns_theta_max 31.51
_diffrn_reflns_theta_min 1.28
_diffrn_source 'fine-focus sealed tube'
_exptl_absorpt_coefficient_mu 0.754
_exptl_absorpt_correction_T_max 0.75
_exptl_absorpt_correction_T_min 0.68
_exptl_absorpt_correction_type multi-scan
_exptl_absorpt_process_details 'SADABS V2008/1 (Bruker AXS Inc.)'
_exptl_crystal_colour black
_exptl_crystal_density_diffrn 1.552
_exptl_crystal_density_method 'not measured'
_exptl_crystal_description block
_exptl_crystal_F_000 2488
_exptl_crystal_size_max 0.240
_exptl_crystal_size_mid 0.220
_exptl_crystal_size_min 0.200
_refine_diff_density_max 2.579
_refine_diff_density_min -1.115
_refine_ls_extinction_method none
_refine_ls_goodness_of_fit_ref 1.032
_refine_ls_hydrogen_treatment constr
_refine_ls_matrix_type full
_refine_ls_number_parameters 718
_refine_ls_number_reflns 17326
_refine_ls_number_restraints 0
_refine_ls_restrained_S_all 1.032
_refine_ls_R_factor_all 0.0553
_refine_ls_R_factor_gt 0.0411
_refine_ls_shift/su_max 0.002
_refine_ls_shift/su_mean 0.000
_refine_ls_structure_factor_coef Fsqd
_refine_ls_weighting_details
;
w=1/[\s^2^(Fo^2^)+(0.0653P)^2^+3.8048P]
where P=(Fo^2^+2Fc^2^)/3
;
_refine_ls_weighting_scheme calc
_refine_ls_wR_factor_gt 0.1113
_refine_ls_wR_factor_ref 0.1204
_reflns_number_gt 14005
_reflns_number_total 17326
_reflns_threshold_expression 'I > 2\s(I)'
_cod_data_source_file ic5b00370_si_002.cif
_cod_data_source_block Cu
_cod_depositor_comments 'Adding full bibliography for 4342825--4342830.cif.'
_cod_database_code 4342830

loop_
_space_group_symop_operation_xyz
'x, y, z'
'-x+1/2, y+1/2, -z+1/2'
'-x, -y, -z'
'x-1/2, -y-1/2, z-1/2'

loop_
_atom_site_type_symbol
_atom_site_label
_atom_site_fract_x
_atom_site_fract_y
_atom_site_fract_z
_atom_site_U_iso_or_equiv
_atom_site_adp_type
_atom_site_calc_flag
_atom_site_refinement_flags_adp
_atom_site_refinement_flags_posn
_atom_site_occupancy
Cu Cu1 0.11494(2) 0.82981(2) 0.39949(2) 0.01343(5) Uani d . . 1
V V1 0.32776(2) 0.85031(2) 0.44507(2) 0.01540(6) Uani d . . 1
S S1 0.14636(3) 0.47251(3) 0.68943(2) 0.02649(10) Uani d . . 1
S S2 0.31534(3) 0.34093(3) 0.45192(3) 0.02631(10) Uani d . . 1
O O2 0.11059(11) 0.49425(15) 0.61520(8) 0.0493(5) Uani d . . 1
F F1 0.14909(11) 0.63832(10) 0.72247(9) 0.0527(4) Uani d . . 1
F F2 0.14405(11) 0.55214(10) 0.80250(7) 0.0475(4) Uani d . . 1
O O4 0.23266(9) 0.47613(12) 0.72128(9) 0.0393(4) Uani d . . 1
O O3 0.11179(14) 0.39868(12) 0.70979(12) 0.0532(5) Uani d . . 1
F F3 0.03850(10) 0.57396(15) 0.70719(11) 0.0716(6) Uani d . . 1
F F4 0.23124(13) 0.36052(15) 0.52996(12) 0.0795(7) Uani d . . 1
F F6 0.31317(12) 0.25311(11) 0.56157(10) 0.0593(5) Uani d . . 1
F F5 0.35760(15) 0.38465(14) 0.58518(9) 0.0710(6) Uani d . . 1
O O1 0.22910(7) 0.84978(8) 0.42142(6) 0.0187(2) Uani d . . 1
O O5 0.25887(14) 0.27921(13) 0.40768(11) 0.0564(5) Uani d . . 1
O O6 0.39814(12) 0.31479(13) 0.47170(10) 0.0484(5) Uani d . . 1
O O7 0.29849(11) 0.42951(10) 0.43060(9) 0.0395(4) Uani d . . 1
N N3 0.10937(9) 0.68645(9) 0.40074(7) 0.0177(3) Uani d . . 1
N N2 0.13462(9) 0.83335(9) 0.50150(7) 0.0177(3) Uani d . . 1
N N4 0.09050(8) 0.85636(9) 0.29762(7) 0.0153(2) Uani d . . 1
N N5 0.02292(9) 1.01449(9) 0.41884(8) 0.0197(3) Uani d . . 1
N N1 -0.00261(8) 0.82845(9) 0.38006(7) 0.0147(2) Uani d . . 1
N N6 0.36902(8) 0.97293(9) 0.45296(8) 0.0189(3) Uani d . . 1
N N7 0.35122(9) 0.85643(10) 0.35761(8) 0.0192(3) Uani d . . 1
N N8 0.36595(9) 0.72656(10) 0.45603(7) 0.0196(3) Uani d . . 1
N N9 0.38363(9) 0.84181(9) 0.55110(8) 0.0194(3) Uani d . . 1
C C52 0.11765(13) 0.56274(14) 0.73206(11) 0.0314(4) Uani d . . 1
C C12 0.07581(10) 0.65205(10) 0.44291(9) 0.0173(3) Uani d . . 1
C C6 0.03305(10) 0.71576(10) 0.47497(9) 0.0168(3) Uani d . . 1
C C7 0.09494(10) 0.77858(11) 0.52760(8) 0.0179(3) Uani d . . 1
C C8 0.11056(12) 0.78015(13) 0.59997(9) 0.0245(3) Uani d . . 1
H H8 0.0837 0.7406 0.6189 0.029 Uiso calc U R 1
C C9 0.16543(13) 0.83946(13) 0.64425(10) 0.0286(4) Uani d . . 1
H H9 0.1769 0.8402 0.6938 0.034 Uiso calc U R 1
C C10 0.20325(12) 0.89734(13) 0.61616(10) 0.0276(4) Uani d . . 1
H H10 0.2396 0.9398 0.6454 0.033 Uiso calc U R 1
C C11 0.18681(11) 0.89187(12) 0.54439(9) 0.0222(3) Uani d . . 1
H H11 0.2133 0.9308 0.5246 0.027 Uiso calc U R 1
C C1 -0.02961(10) 0.76870(10) 0.41387(8) 0.0156(3) Uani d . . 1
C C2 -0.11198(10) 0.75709(11) 0.39420(9) 0.0201(3) Uani d . . 1
H H2 -0.1313 0.7127 0.4158 0.024 Uiso calc U R 1
C C3 -0.16540(10) 0.81084(12) 0.34288(10) 0.0222(3) Uani d . . 1
H H3 -0.2218 0.8033 0.3288 0.027 Uiso calc U R 1
C C4 -0.13666(10) 0.87587(12) 0.31183(9) 0.0195(3) Uani d . . 1
H H4 -0.1727 0.915 0.2782 0.023 Uiso calc U R 1
C C5 -0.05426(9) 0.88238(10) 0.33107(8) 0.0156(3) Uani d . . 1
C C18 -0.01633(9) 0.95217(10) 0.30044(8) 0.0163(3) Uani d . . 1
C C29 -0.07977(11) 1.01672(12) 0.25295(10) 0.0238(3) Uani d . . 1
H H29A -0.0536 1.0604 0.2343 0.036 Uiso calc U R 1
H H29B -0.1058 1.0457 0.281 0.036 Uiso calc U R 1
H H29C -0.1204 0.9852 0.2132 0.036 Uiso calc U R 1
C C19 0.02732(10) 0.90715(10) 0.25905(8) 0.0166(3) Uani d . . 1
C C20 0.00547(11) 0.91747(12) 0.18614(9) 0.0221(3) Uani d . . 1
H H20 -0.0391 0.9534 0.1592 0.027 Uiso calc U R 1
C C21 0.04920(11) 0.87495(13) 0.15305(9) 0.0237(3) Uani d . . 1
H H21 0.0341 0.8804 0.1031 0.028 Uiso calc U R 1
C C22 0.11506(11) 0.82450(12) 0.19348(9) 0.0206(3) Uani d . . 1
H H22 0.1463 0.7955 0.1721 0.025 Uiso calc U R 1
C C23 0.13397(10) 0.81762(11) 0.26561(9) 0.0178(3) Uani d . . 1
H H23 0.1797 0.784 0.2939 0.021 Uiso calc U R 1
C C24 0.04256(10) 1.00667(11) 0.36232(9) 0.0186(3) Uani d . . 1
C C25 0.10600(14) 1.05213(14) 0.35667(12) 0.0322(4) Uani d . . 1
H H25 0.1193 1.0445 0.3164 0.039 Uiso calc U R 1
C C26 0.14973(15) 1.10900(16) 0.41083(15) 0.0416(6) Uani d . . 1
H H26 0.1924 1.1425 0.4075 0.05 Uiso calc U R 1
C C27 0.13070(13) 1.11641(14) 0.46946(12) 0.0328(4) Uani d . . 1
H H27 0.1605 1.1542 0.5077 0.039 Uiso calc U R 1
C C28 0.06736(11) 1.06784(12) 0.47167(10) 0.0237(3) Uani d . . 1
H H28 0.0548 1.0725 0.5125 0.028 Uiso calc U R 1
C C17 -0.00977(12) 0.66410(12) 0.51410(10) 0.0236(3) Uani d . . 1
H H17A 0.0302 0.6318 0.5538 0.035 Uiso calc U R 1
H H17B -0.0479 0.623 0.481 0.035 Uiso calc U R 1
H H17C -0.039 0.7044 0.5325 0.035 Uiso calc U R 1
C C13 0.07767(11) 0.56271(11) 0.45530(10) 0.0218(3) Uani d . . 1
H H13 0.0563 0.5396 0.4873 0.026 Uiso calc U R 1
C C14 0.11102(11) 0.50778(11) 0.42057(10) 0.0242(3) Uani d . . 1
H H14 0.1124 0.4466 0.4282 0.029 Uiso calc U R 1
C C15 0.14213(11) 0.54281(12) 0.37491(10) 0.0240(3) Uani d . . 1
H H15 0.1635 0.5064 0.349 0.029 Uiso calc U R 1
C C16 0.14139(11) 0.63242(12) 0.36771(10) 0.0225(3) Uani d . . 1
H H16 0.1649 0.6569 0.3377 0.027 Uiso calc U R 1
C C30 0.33721(10) 1.00578(11) 0.38221(10) 0.0204(3) Uani d . . 1
C C31 0.30843(11) 1.08994(12) 0.36073(11) 0.0262(4) Uani d . . 1
H H31 0.3167 1.1343 0.3953 0.031 Uiso calc U R 1
C C32 0.26768(12) 1.10884(14) 0.28880(12) 0.0305(4) Uani d . . 1
H H32 0.2485 1.1663 0.2745 0.037 Uiso calc U R 1
C C33 0.25480(12) 1.04514(15) 0.23809(11) 0.0311(4) Uani d . . 1
H H33 0.2259 1.0588 0.1892 0.037 Uiso calc U R 1
C C34 0.28361(11) 0.96087(13) 0.25773(10) 0.0258(4) Uani d . . 1
H H34 0.2745 0.9172 0.2224 0.031 Uiso calc U R 1
C C35 0.32595(10) 0.94082(12) 0.32966(9) 0.0206(3) Uani d . . 1
C C36 0.38443(11) 0.79753(12) 0.32887(9) 0.0226(3) Uani d . . 1
C C39 0.40452(14) 0.81953(15) 0.26571(12) 0.0323(4) Uani d . . 1
H H39A 0.3577 0.8074 0.2215 0.049 Uiso calc U R 1
H H39B 0.4503 0.784 0.2672 0.049 Uiso calc U R 1
H H39C 0.4186 0.8814 0.2674 0.049 Uiso calc U R 1
C C37 0.40631(11) 0.71498(12) 0.35855(10) 0.0243(3) Uani d . . 1
H H37 0.4297 0.6774 0.335 0.029 Uiso calc U R 1
C C38 0.39814(11) 0.68023(11) 0.41888(9) 0.0216(3) Uani d . . 1
C C41 0.35083(11) 0.69486(12) 0.51515(9) 0.0211(3) Uani d . . 1
C C46 0.36119(11) 0.75881(12) 0.56779(9) 0.0213(3) Uani d . . 1
C C47 0.43112(11) 0.89862(12) 0.59894(9) 0.0230(3) Uani d . . 1
C C48 0.44378(11) 0.98243(12) 0.57903(10) 0.0246(3) Uani d . . 1
H H48 0.4768 1.0193 0.6166 0.029 Uiso calc U R 1
C C49 0.41419(10) 1.01928(11) 0.51094(10) 0.0221(3) Uani d . . 1
C C51 0.43895(12) 1.11208(12) 0.50623(12) 0.0286(4) Uani d . . 1
H H51A 0.4499 1.1192 0.4632 0.043 Uiso calc U R 1
H H51B 0.4877 1.1258 0.5483 0.043 Uiso calc U R 1
H H51C 0.3954 1.1516 0.5041 0.043 Uiso calc U R 1
C C50 0.47738(13) 0.87294(14) 0.67564(10) 0.0310(4) Uani d . . 1
H H50A 0.4453 0.8866 0.7033 0.047 Uiso calc U R 1
H H50B 0.5283 0.9053 0.695 0.047 Uiso calc U R 1
H H50C 0.4887 0.8102 0.6784 0.047 Uiso calc U R 1
C C45 0.33707(12) 0.74138(13) 0.62353(10) 0.0269(4) Uani d . . 1
H H45 0.345 0.7836 0.6597 0.032 Uiso calc U R 1
C C44 0.30149(14) 0.66215(14) 0.62559(11) 0.0316(4) Uani d . . 1
H H44 0.2839 0.6506 0.6628 0.038 Uiso calc U R 1
C C43 0.29119(13) 0.59904(13) 0.57370(11) 0.0307(4) Uani d . . 1
H H43 0.2668 0.5449 0.5759 0.037 Uiso calc U R 1
C C42 0.31634(12) 0.61472(12) 0.51872(10) 0.0259(4) Uani d . . 1
H H42 0.3101 0.5712 0.4839 0.031 Uiso calc U R 1
C C40 0.43114(13) 0.58984(12) 0.44118(11) 0.0287(4) Uani d . . 1
H H40A 0.4471 0.5832 0.4927 0.043 Uiso calc U R 1
H H40B 0.4782 0.5808 0.4295 0.043 Uiso calc U R 1
H H40C 0.3896 0.5467 0.4159 0.043 Uiso calc U R 1
C C53 0.30390(16) 0.33446(15) 0.53644(14) 0.0387(5) Uani d . . 1

loop_
_atom_site_aniso_label
_atom_site_aniso_U_11
_atom_site_aniso_U_22
_atom_site_aniso_U_33
_atom_site_aniso_U_12
_atom_site_aniso_U_13
_atom_site_aniso_U_23
Cu1 0.01232(9) 0.01508(9) 0.01155(8) -0.00095(6) 0.00330(7) 0.00053(6)
V1 0.01165(11) 0.01728(12) 0.01411(12) -0.00037(9) 0.00173(9) 0.00006(9)
S1 0.0220(2) 0.0366(2) 0.01781(19) -0.00494(17) 0.00464(16) -0.00022(17)
S2 0.0347(2) 0.0195(2) 0.0260(2) -0.00301(17) 0.01330(19) -0.00086(16)
O2 0.0400(9) 0.0805(14) 0.0172(7) 0.0120(9) 0.0003(6) 0.0039(8)
F1 0.0656(11) 0.0300(7) 0.0528(9) -0.0018(7) 0.0131(8) 0.0129(6)
F2 0.0762(11) 0.0386(8) 0.0282(7) 0.0025(7) 0.0213(7) -0.0025(6)
O4 0.0231(7) 0.0523(10) 0.0324(8) 0.0008(7) 0.0002(6) -0.0037(7)
O3 0.0787(14) 0.0364(9) 0.0646(13) -0.0224(9) 0.0498(12) -0.0167(8)
F3 0.0286(7) 0.0934(14) 0.0820(13) 0.0064(8) 0.0105(8) -0.0406(11)
F4 0.0814(14) 0.0979(15) 0.0937(15) 0.0458(12) 0.0713(13) 0.0428(12)
F6 0.0890(13) 0.0483(9) 0.0603(10) 0.0196(9) 0.0504(10) 0.0253(8)
F5 0.1056(16) 0.0713(12) 0.0314(8) -0.0033(11) 0.0221(10) -0.0131(8)
O1 0.0135(5) 0.0222(6) 0.0172(5) -0.0012(4) 0.0028(4) 0.0025(4)
O5 0.0679(13) 0.0493(11) 0.0490(11) -0.0333(10) 0.0201(10) -0.0150(9)
O6 0.0476(10) 0.0598(11) 0.0481(10) 0.0173(9) 0.0300(9) 0.0190(9)
O7 0.0586(11) 0.0226(7) 0.0407(9) 0.0069(7) 0.0232(8) 0.0056(6)
N3 0.0205(6) 0.0157(6) 0.0181(6) 0.0001(5) 0.0091(5) -0.0002(5)
N2 0.0189(6) 0.0171(6) 0.0150(6) 0.0014(5) 0.0045(5) -0.0011(5)
N4 0.0143(6) 0.0164(6) 0.0140(6) -0.0005(5) 0.0043(5) 0.0007(5)
N5 0.0215(6) 0.0178(6) 0.0214(7) -0.0020(5) 0.0103(6) -0.0016(5)
N1 0.0151(6) 0.0150(6) 0.0135(5) -0.0009(4) 0.0051(5) -0.0006(4)
N6 0.0135(6) 0.0186(6) 0.0219(7) -0.0008(5) 0.0042(5) -0.0014(5)
N7 0.0167(6) 0.0208(7) 0.0181(6) -0.0031(5) 0.0047(5) -0.0010(5)
N8 0.0197(6) 0.0197(6) 0.0150(6) 0.0005(5) 0.0022(5) -0.0012(5)
N9 0.0185(6) 0.0201(7) 0.0156(6) 0.0043(5) 0.0024(5) -0.0012(5)
C52 0.0284(9) 0.0317(10) 0.0280(9) -0.0012(8) 0.0046(8) 0.0016(8)
C12 0.0177(7) 0.0158(7) 0.0179(7) -0.0001(5) 0.0065(6) 0.0009(5)
C6 0.0210(7) 0.0144(7) 0.0173(7) 0.0006(5) 0.0100(6) 0.0022(5)
C7 0.0210(7) 0.0172(7) 0.0151(7) 0.0044(6) 0.0066(6) 0.0018(5)
C8 0.0309(9) 0.0274(9) 0.0163(7) 0.0089(7) 0.0104(7) 0.0040(6)
C9 0.0344(10) 0.0332(10) 0.0148(7) 0.0129(8) 0.0060(7) -0.0015(7)
C10 0.0285(9) 0.0288(9) 0.0173(8) 0.0064(7) 0.0002(7) -0.0072(7)
C11 0.0227(8) 0.0214(8) 0.0179(7) 0.0007(6) 0.0030(6) -0.0038(6)
C1 0.0177(7) 0.0136(6) 0.0165(7) -0.0015(5) 0.0076(6) -0.0018(5)
C2 0.0197(7) 0.0195(7) 0.0229(8) -0.0038(6) 0.0105(6) -0.0012(6)
C3 0.0163(7) 0.0259(8) 0.0234(8) -0.0029(6) 0.0069(6) -0.0024(6)
C4 0.0152(7) 0.0240(8) 0.0174(7) 0.0005(6) 0.0046(6) -0.0003(6)
C5 0.0157(6) 0.0154(6) 0.0153(6) 0.0000(5) 0.0057(5) -0.0008(5)
C18 0.0171(7) 0.0158(7) 0.0159(7) 0.0020(5) 0.0064(6) 0.0025(5)
C29 0.0244(8) 0.0225(8) 0.0245(8) 0.0070(6) 0.0097(7) 0.0072(6)
C19 0.0161(7) 0.0172(7) 0.0160(7) -0.0003(5) 0.0057(6) 0.0015(5)
C20 0.0202(7) 0.0299(9) 0.0155(7) 0.0039(6) 0.0063(6) 0.0054(6)
C21 0.0231(8) 0.0329(9) 0.0142(7) -0.0008(7) 0.0064(6) 0.0007(6)
C22 0.0213(7) 0.0239(8) 0.0182(7) -0.0014(6) 0.0096(6) -0.0017(6)
C23 0.0172(7) 0.0186(7) 0.0177(7) -0.0004(5) 0.0070(6) 0.0007(5)
C24 0.0204(7) 0.0148(7) 0.0221(7) -0.0002(5) 0.0101(6) 0.0006(6)
C25 0.0410(11) 0.0281(9) 0.0398(11) -0.0154(8) 0.0291(10) -0.0125(8)
C26 0.0444(12) 0.0382(12) 0.0584(15) -0.0251(10) 0.0377(12) -0.0256(11)
C27 0.0330(10) 0.0286(9) 0.0424(11) -0.0130(8) 0.0210(9) -0.0182(8)
C28 0.0270(8) 0.0195(8) 0.0278(9) -0.0034(6) 0.0141(7) -0.0051(6)
C17 0.0290(9) 0.0199(8) 0.0275(9) 0.0024(6) 0.0173(7) 0.0063(6)
C13 0.0239(8) 0.0162(7) 0.0264(8) 0.0001(6) 0.0113(7) 0.0027(6)
C14 0.0268(8) 0.0151(7) 0.0296(9) 0.0012(6) 0.0100(7) 0.0005(6)
C15 0.0276(8) 0.0195(8) 0.0259(8) 0.0024(6) 0.0116(7) -0.0038(6)
C16 0.0283(8) 0.0205(8) 0.0220(8) 0.0017(6) 0.0136(7) -0.0001(6)
C30 0.0140(7) 0.0217(8) 0.0244(8) -0.0020(6) 0.0066(6) 0.0020(6)
C31 0.0189(8) 0.0236(8) 0.0360(10) -0.0009(6) 0.0109(7) 0.0053(7)
C32 0.0230(8) 0.0284(9) 0.0398(11) 0.0008(7) 0.0120(8) 0.0134(8)
C33 0.0233(8) 0.0393(11) 0.0288(9) -0.0016(8) 0.0084(7) 0.0154(8)
C34 0.0218(8) 0.0327(9) 0.0220(8) -0.0056(7) 0.0078(7) 0.0055(7)
C35 0.0158(7) 0.0231(8) 0.0223(8) -0.0038(6) 0.0068(6) 0.0028(6)
C36 0.0201(7) 0.0277(9) 0.0185(7) -0.0057(6) 0.0061(6) -0.0053(6)
C39 0.0373(11) 0.0368(11) 0.0299(10) -0.0025(8) 0.0207(9) -0.0022(8)
C37 0.0247(8) 0.0256(8) 0.0217(8) -0.0019(7) 0.0083(7) -0.0072(6)
C38 0.0199(7) 0.0205(8) 0.0194(7) -0.0009(6) 0.0024(6) -0.0056(6)
C41 0.0218(8) 0.0211(8) 0.0155(7) 0.0043(6) 0.0022(6) 0.0023(6)
C46 0.0208(7) 0.0222(8) 0.0160(7) 0.0058(6) 0.0021(6) 0.0021(6)
C47 0.0186(7) 0.0276(9) 0.0176(7) 0.0068(6) 0.0017(6) -0.0063(6)
C48 0.0185(7) 0.0250(8) 0.0250(8) 0.0006(6) 0.0031(6) -0.0105(7)
C49 0.0143(7) 0.0203(8) 0.0302(9) 0.0004(6) 0.0072(6) -0.0075(6)
C51 0.0219(8) 0.0199(8) 0.0413(11) -0.0022(6) 0.0097(8) -0.0082(7)
C50 0.0301(9) 0.0351(10) 0.0177(8) 0.0091(8) -0.0014(7) -0.0055(7)
C45 0.0314(9) 0.0289(9) 0.0181(7) 0.0109(7) 0.0075(7) 0.0055(7)
C44 0.0360(10) 0.0339(10) 0.0246(9) 0.0112(8) 0.0114(8) 0.0132(8)
C43 0.0330(10) 0.0265(9) 0.0279(9) 0.0026(8) 0.0070(8) 0.0110(7)
C42 0.0284(9) 0.0214(8) 0.0217(8) 0.0029(7) 0.0032(7) 0.0036(6)
C40 0.0315(9) 0.0223(8) 0.0282(9) 0.0051(7) 0.0074(8) -0.0036(7)
C53 0.0516(14) 0.0353(11) 0.0405(12) 0.0082(10) 0.0302(11) 0.0064(9)

loop_
_atom_type_symbol
_atom_type_description
_atom_type_scat_dispersion_real
_atom_type_scat_dispersion_imag
_atom_type_scat_source
C C 0.0033 0.0016 'International Tables Vol C Tables 4.2.6.8 and 6.1.1.4'
H H 0.0000 0.0000 'International Tables Vol C Tables 4.2.6.8 and 6.1.1.4'
N N 0.0061 0.0033 'International Tables Vol C Tables 4.2.6.8 and 6.1.1.4'
O O 0.0106 0.0060 'International Tables Vol C Tables 4.2.6.8 and 6.1.1.4'
F F 0.0171 0.0103 'International Tables Vol C Tables 4.2.6.8 and 6.1.1.4'
S S 0.1246 0.1234 'International Tables Vol C Tables 4.2.6.8 and 6.1.1.4'
V V 0.3005 0.5294 'International Tables Vol C Tables 4.2.6.8 and 6.1.1.4'
Cu Cu 0.3201 1.2651 'International Tables Vol C Tables 4.2.6.8 and 6.1.1.4'

loop_
_geom_angle_atom_site_label_1
_geom_angle_atom_site_label_2
_geom_angle_atom_site_label_3
_geom_angle
O1 Cu1 N2 91.19(5)
O1 Cu1 N4 89.14(5)
N2 Cu1 N4 166.40(6)
O1 Cu1 N1 171.38(5)
N2 Cu1 N1 86.75(6)
N4 Cu1 N1 90.91(5)
O1 Cu1 N3 101.71(5)
N2 Cu1 N3 90.29(5)
N4 Cu1 N3 102.95(5)
N1 Cu1 N3 86.68(5)
O1 V1 N7 108.97(6)
O1 V1 N9 109.89(6)
N7 V1 N9 141.13(6)
O1 V1 N8 108.20(6)
N7 V1 N8 87.64(6)
N9 V1 N8 79.23(6)
O1 V1 N6 110.59(6)
N7 V1 N6 79.87(6)
N9 V1 N6 87.82(6)
N8 V1 N6 141.21(6)
O3 S1 O4 114.81(13)
O3 S1 O2 115.19(13)
O4 S1 O2 115.18(11)
O3 S1 C52 102.88(10)
O4 S1 C52 102.60(10)
O2 S1 C52 103.64(11)
O7 S2 O5 115.35(13)
O7 S2 O6 115.06(12)
O5 S2 O6 113.34(14)
O7 S2 C53 104.57(10)
O5 S2 C53 104.16(12)
O6 S2 C53 102.30(11)
V1 O1 Cu1 170.67(8)
C16 N3 C12 118.44(15)
C16 N3 Cu1 125.63(12)
C12 N3 Cu1 115.74(11)
C7 N2 C11 120.31(15)
C7 N2 Cu1 120.06(11)
C11 N2 Cu1 119.61(12)
C23 N4 C19 119.57(14)
C23 N4 Cu1 119.22(11)
C19 N4 Cu1 121.02(11)
C28 N5 C24 118.07(15)
C5 N1 C1 120.85(14)
C5 N1 Cu1 120.62(11)
C1 N1 Cu1 118.40(11)
C49 N6 C30 124.70(15)
C49 N6 V1 129.99(13)
C30 N6 V1 105.25(11)
C36 N7 C35 124.59(15)
C36 N7 V1 130.59(13)
C35 N7 V1 104.81(11)
C38 N8 C41 125.12(15)
C38 N8 V1 130.69(13)
C41 N8 V1 104.19(11)
C47 N9 C46 124.81(15)
C47 N9 V1 130.74(13)
C46 N9 V1 104.45(10)
F3 C52 F2 107.5(2)
F3 C52 F1 106.7(2)
F2 C52 F1 105.79(18)
F3 C52 S1 112.59(16)
F2 C52 S1 112.11(15)
F1 C52 S1 111.79(16)
N3 C12 C13 121.29(15)
N3 C12 C6 116.92(14)
C13 C12 C6 121.77(14)
C17 C6 C1 109.52(14)
C17 C6 C12 109.54(13)
C1 C6 C12 108.63(13)
C17 C6 C7 109.54(14)
C1 C6 C7 109.41(13)
C12 C6 C7 110.18(13)
N2 C7 C8 119.68(16)
N2 C7 C6 117.81(14)
C8 C7 C6 122.51(15)
C9 C8 C7 119.82(18)
C9 C8 H8 120.1
C7 C8 H8 120.1
C10 C9 C8 119.73(17)
C10 C9 H9 120.1
C8 C9 H9 120.1
C9 C10 C11 118.09(18)
C9 C10 H10 121.0
C11 C10 H10 121.0
N2 C11 C10 122.29(18)
N2 C11 H11 118.9
C10 C11 H11 118.9
N1 C1 C2 120.06(15)
N1 C1 C6 118.28(14)
C2 C1 C6 121.65(14)
C3 C2 C1 119.27(15)
C3 C2 H2 120.4
C1 C2 H2 120.4
C2 C3 C4 120.03(16)
C2 C3 H3 120.0
C4 C3 H3 120.0
C5 C4 C3 118.44(16)
C5 C4 H4 120.8
C3 C4 H4 120.8
N1 C5 C4 121.13(15)
N1 C5 C18 116.25(13)
C4 C5 C18 122.60(14)
C19 C18 C5 108.80(13)
C19 C18 C29 111.12(13)
C5 C18 C29 111.50(13)
C19 C18 C24 111.10(13)
C5 C18 C24 108.63(13)
C29 C18 C24 105.66(14)
C18 C29 H29A 109.5
C18 C29 H29B 109.5
H29A C29 H29B 109.5
C18 C29 H29C 109.5
H29A C29 H29C 109.5
H29B C29 H29C 109.5
N4 C19 C20 120.51(15)
N4 C19 C18 116.06(13)
C20 C19 C18 123.43(14)
C21 C20 C19 119.54(16)
C21 C20 H20 120.2
C19 C20 H20 120.2
C22 C21 C20 119.44(16)
C22 C21 H21 120.3
C20 C21 H21 120.3
C23 C22 C21 118.11(16)
C23 C22 H22 120.9
C21 C22 H22 120.9
N4 C23 C22 122.79(15)
N4 C23 H23 118.6
C22 C23 H23 118.6
N5 C24 C25 122.44(16)
N5 C24 C18 115.11(14)
C25 C24 C18 122.08(15)
C24 C25 C26 118.66(18)
C24 C25 H25 120.7
C26 C25 H25 120.7
C27 C26 C25 119.22(18)
C27 C26 H26 120.4
C25 C26 H26 120.4
C26 C27 C28 118.67(18)
C26 C27 H27 120.7
C28 C27 H27 120.7
N5 C28 C27 122.91(17)
N5 C28 H28 118.5
C27 C28 H28 118.5
C6 C17 H17A 109.5
C6 C17 H17B 109.5
H17A C17 H17B 109.5
C6 C17 H17C 109.5
H17A C17 H17C 109.5
H17B C17 H17C 109.5
C14 C13 C12 119.37(16)
C14 C13 H13 120.3
C12 C13 H13 120.3
C15 C14 C13 119.21(16)
C15 C14 H14 120.4
C13 C14 H14 120.4
C14 C15 C16 118.14(16)
C14 C15 H15 120.9
C16 C15 H15 120.9
N3 C16 C15 123.43(16)
N3 C16 H16 118.3
C15 C16 H16 118.3
C31 C30 C35 119.14(17)
C31 C30 N6 126.76(17)
C35 C30 N6 113.61(15)
C32 C31 C30 120.08(19)
C32 C31 H31 120.0
C30 C31 H31 120.0
C33 C32 C31 120.65(19)
C33 C32 H32 119.7
C31 C32 H32 119.7
C32 C33 C34 120.66(18)
C32 C33 H33 119.7
C34 C33 H33 119.7
C33 C34 C35 119.63(19)
C33 C34 H34 120.2
C35 C34 H34 120.2
C34 C35 N7 125.51(17)
C34 C35 C30 119.79(17)
N7 C35 C30 114.19(15)
N7 C36 C37 121.39(16)
N7 C36 C39 121.60(17)
C37 C36 C39 116.91(17)
C36 C39 H39A 109.5
C36 C39 H39B 109.5
H39A C39 H39B 109.5
C36 C39 H39C 109.5
H39A C39 H39C 109.5
H39B C39 H39C 109.5
C36 C37 C38 128.15(17)
C36 C37 H37 115.9
C38 C37 H37 115.9
N8 C38 C37 121.35(16)
N8 C38 C40 121.93(17)
C37 C38 C40 116.66(16)
C42 C41 C46 120.00(17)
C42 C41 N8 125.80(16)
C46 C41 N8 113.37(16)
C45 C46 C41 119.87(17)
C45 C46 N9 125.39(16)
C41 C46 N9 113.85(15)
N9 C47 C48 121.29(16)
N9 C47 C50 121.42(18)
C48 C47 C50 117.18(17)
C47 C48 C49 128.40(16)
C47 C48 H48 115.8
C49 C48 H48 115.8
N6 C49 C48 121.54(16)
N6 C49 C51 122.33(18)
C48 C49 C51 116.07(16)
C49 C51 H51A 109.5
C49 C51 H51B 109.5
H51A C51 H51B 109.5
C49 C51 H51C 109.5
H51A C51 H51C 109.5
H51B C51 H51C 109.5
C47 C50 H50A 109.5
C47 C50 H50B 109.5
H50A C50 H50B 109.5
C47 C50 H50C 109.5
H50A C50 H50C 109.5
H50B C50 H50C 109.5
C44 C45 C46 119.45(18)
C44 C45 H45 120.3
C46 C45 H45 120.3
C45 C44 C43 120.73(19)
C45 C44 H44 119.6
C43 C44 H44 119.6
C42 C43 C44 120.50(19)
C42 C43 H43 119.8
C44 C43 H43 119.8
C43 C42 C41 119.42(18)
C43 C42 H42 120.3
C41 C42 H42 120.3
C38 C40 H40A 109.5
C38 C40 H40B 109.5
H40A C40 H40B 109.5
C38 C40 H40C 109.5
H40A C40 H40C 109.5
H40B C40 H40C 109.5
F5 C53 F4 107.5(2)
F5 C53 F6 108.1(2)
F4 C53 F6 106.8(2)
F5 C53 S2 110.90(17)
F4 C53 S2 111.58(19)
F6 C53 S2 111.83(16)

loop_
_geom_bond_atom_site_label_1
_geom_bond_atom_site_label_2
_geom_bond_distance
Cu1 O1 1.9528(12)
Cu1 N2 1.9720(14)
Cu1 N4 1.9918(13)
Cu1 N1 1.9995(13)
Cu1 N3 2.2013(14)
V1 O1 1.6513(12)
V1 N7 1.9956(15)
V1 N9 1.9998(14)
V1 N8 2.0012(15)
V1 N6 2.0057(15)
S1 O3 1.4320(18)
S1 O4 1.4327(16)
S1 O2 1.4331(16)
S1 C52 1.817(2)
S2 O7 1.4223(16)
S2 O5 1.4225(18)
S2 O6 1.4429(19)
S2 C53 1.822(2)
F1 C52 1.339(3)
F2 C52 1.335(2)
F3 C52 1.325(3)
F4 C53 1.327(3)
F6 C53 1.334(3)
F5 C53 1.327(3)
N3 C16 1.336(2)
N3 C12 1.342(2)
N2 C7 1.344(2)
N2 C11 1.345(2)
N4 C23 1.343(2)
N4 C19 1.348(2)
N5 C28 1.339(2)
N5 C24 1.341(2)
N1 C5 1.348(2)
N1 C1 1.350(2)
N6 C49 1.345(2)
N6 C30 1.420(2)
N7 C36 1.341(2)
N7 C35 1.415(2)
N8 C38 1.330(2)
N8 C41 1.425(2)
N9 C47 1.337(2)
N9 C46 1.418(2)
C12 C13 1.391(2)
C12 C6 1.543(2)
C6 C17 1.534(2)
C6 C1 1.543(2)
C6 C7 1.544(2)
C7 C8 1.392(2)
C8 C9 1.385(3)
C8 H8 0.95
C9 C10 1.376(3)
C9 H9 0.95
C10 C11 1.379(2)
C10 H10 0.95
C11 H11 0.95
C1 C2 1.390(2)
C2 C3 1.382(3)
C2 H2 0.95
C3 C4 1.388(2)
C3 H3 0.95
C4 C5 1.384(2)
C4 H4 0.95
C5 C18 1.532(2)
C18 C19 1.530(2)
C18 C29 1.534(2)
C18 C24 1.538(2)
C29 H29A 0.98
C29 H29B 0.98
C29 H29C 0.98
C19 C20 1.391(2)
C20 C21 1.389(2)
C20 H20 0.95
C21 C22 1.385(3)
C21 H21 0.95
C22 C23 1.379(2)
C22 H22 0.95
C23 H23 0.95
C24 C25 1.384(2)
C25 C26 1.385(3)
C25 H25 0.95
C26 C27 1.376(3)
C26 H26 0.95
C27 C28 1.381(3)
C27 H27 0.95
C28 H28 0.95
C17 H17A 0.98
C17 H17B 0.98
C17 H17C 0.98
C13 C14 1.384(3)
C13 H13 0.95
C14 C15 1.375(3)
C14 H14 0.95
C15 C16 1.382(2)
C15 H15 0.95
C16 H16 0.95
C30 C31 1.396(3)
C30 C35 1.419(3)
C31 C32 1.389(3)
C31 H31 0.95
C32 C33 1.375(3)
C32 H32 0.95
C33 C34 1.392(3)
C33 H33 0.95
C34 C35 1.397(2)
C34 H34 0.95
C36 C37 1.392(3)
C36 C39 1.511(3)
C39 H39A 0.98
C39 H39B 0.98
C39 H39C 0.98
C37 C38 1.403(3)
C37 H37 0.95
C38 C40 1.506(3)
C41 C42 1.393(3)
C41 C46 1.412(2)
C46 C45 1.397(3)
C47 C48 1.394(3)
C47 C50 1.508(3)
C48 C49 1.397(3)
C48 H48 0.95
C49 C51 1.506(3)
C51 H51A 0.98
C51 H51B 0.98
C51 H51C 0.98
C50 H50A 0.98
C50 H50B 0.98
C50 H50C 0.98
C45 C44 1.383(3)
C45 H45 0.95
C44 C43 1.393(3)
C44 H44 0.95
C43 C42 1.389(3)
C43 H43 0.95
C42 H42 0.95
C40 H40A 0.98
C40 H40B 0.98
C40 H40C 0.98

loop_
_geom_torsion_atom_site_label_1
_geom_torsion_atom_site_label_2
_geom_torsion_atom_site_label_3
_geom_torsion_atom_site_label_4
_geom_torsion
O3 S1 C52 F3 -63.6(2)
O4 S1 C52 F3 176.88(18)
O2 S1 C52 F3 56.7(2)
O3 S1 C52 F2 57.69(19)
O4 S1 C52 F2 -61.80(18)
O2 S1 C52 F2 178.01(16)
O3 S1 C52 F1 176.29(17)
O4 S1 C52 F1 56.80(17)
O2 S1 C52 F1 -63.39(17)
C16 N3 C12 C13 3.3(2)
Cu1 N3 C12 C13 -171.91(13)
C16 N3 C12 C6 -174.89(15)
Cu1 N3 C12 C6 9.86(19)
N3 C12 C6 C17 173.46(15)
C13 C12 C6 C17 -4.8(2)
N3 C12 C6 C1 53.87(19)
C13 C12 C6 C1 -124.34(17)
N3 C12 C6 C7 -65.97(18)
C13 C12 C6 C7 115.81(17)
C11 N2 C7 C8 -2.7(2)
Cu1 N2 C7 C8 178.53(12)
C11 N2 C7 C6 177.31(15)
Cu1 N2 C7 C6 -1.48(19)
C17 C6 C7 N2 -175.81(14)
C1 C6 C7 N2 -55.75(18)
C12 C6 C7 N2 63.62(18)
C17 C6 C7 C8 4.2(2)
C1 C6 C7 C8 124.24(16)
C12 C6 C7 C8 -116.39(17)
N2 C7 C8 C9 1.5(3)
C6 C7 C8 C9 -178.48(16)
C7 C8 C9 C10 1.0(3)
C8 C9 C10 C11 -2.2(3)
C7 N2 C11 C10 1.4(3)
Cu1 N2 C11 C10 -179.81(14)
C9 C10 C11 N2 1.1(3)
C5 N1 C1 C2 5.4(2)
Cu1 N1 C1 C2 -170.54(12)
C5 N1 C1 C6 -173.54(14)
Cu1 N1 C1 C6 10.50(18)
C17 C6 C1 N1 170.13(14)
C12 C6 C1 N1 -70.26(17)
C7 C6 C1 N1 50.06(18)
C17 C6 C1 C2 -8.8(2)
C12 C6 C1 C2 110.80(16)
C7 C6 C1 C2 -128.88(16)
N1 C1 C2 C3 -3.9(2)
C6 C1 C2 C3 175.03(15)
C1 C2 C3 C4 -0.3(3)
C2 C3 C4 C5 3.0(3)
C1 N1 C5 C4 -2.7(2)
Cu1 N1 C5 C4 173.21(12)
C1 N1 C5 C18 175.39(14)
Cu1 N1 C5 C18 -8.75(18)
C3 C4 C5 N1 -1.6(2)
C3 C4 C5 C18 -179.50(15)
N1 C5 C18 C19 64.53(17)
C4 C5 C18 C19 -117.47(17)
N1 C5 C18 C29 -172.57(14)
C4 C5 C18 C29 5.4(2)
N1 C5 C18 C24 -56.54(18)
C4 C5 C18 C24 121.47(16)
C23 N4 C19 C20 2.0(2)
Cu1 N4 C19 C20 -172.88(13)
C23 N4 C19 C18 -177.19(14)
Cu1 N4 C19 C18 7.97(19)
C5 C18 C19 N4 -64.05(18)
C29 C18 C19 N4 172.82(14)
C24 C18 C19 N4 55.48(18)
C5 C18 C19 C20 116.83(17)
C29 C18 C19 C20 -6.3(2)
C24 C18 C19 C20 -123.64(17)
N4 C19 C20 C21 0.1(3)
C18 C19 C20 C21 179.15(16)
C19 C20 C21 C22 -1.5(3)
C20 C21 C22 C23 0.9(3)
C19 N4 C23 C22 -2.6(2)
Cu1 N4 C23 C22 172.30(13)
C21 C22 C23 N4 1.2(3)
C28 N5 C24 C25 -0.7(3)
C28 N5 C24 C18 -173.76(15)
C19 C18 C24 N5 -150.25(14)
C5 C18 C24 N5 -30.61(19)
C29 C18 C24 N5 89.14(17)
C19 C18 C24 C25 36.6(2)
C5 C18 C24 C25 156.28(17)
C29 C18 C24 C25 -84.0(2)
N5 C24 C25 C26 -1.3(3)
C18 C24 C25 C26 171.4(2)
C24 C25 C26 C27 2.2(4)
C25 C26 C27 C28 -1.2(4)
C24 N5 C28 C27 1.7(3)
C26 C27 C28 N5 -0.8(3)
N3 C12 C13 C14 -3.4(3)
C6 C12 C13 C14 174.71(16)
C12 C13 C14 C15 0.5(3)
C13 C14 C15 C16 2.4(3)
C12 N3 C16 C15 -0.3(3)
Cu1 N3 C16 C15 174.41(14)
C14 C15 C16 N3 -2.6(3)
C49 N6 C30 C31 -36.2(3)
V1 N6 C30 C31 141.39(15)
C49 N6 C30 C35 151.94(16)
V1 N6 C30 C35 -30.49(16)
C35 C30 C31 C32 1.5(3)
N6 C30 C31 C32 -170.00(16)
C30 C31 C32 C33 0.4(3)
C31 C32 C33 C34 -1.2(3)
C32 C33 C34 C35 0.1(3)
C33 C34 C35 N7 173.08(16)
C33 C34 C35 C30 1.8(3)
C36 N7 C35 C34 43.1(3)
V1 N7 C35 C34 -137.78(15)
C36 N7 C35 C30 -145.15(16)
V1 N7 C35 C30 33.92(16)
C31 C30 C35 C34 -2.6(2)
N6 C30 C35 C34 169.99(15)
C31 C30 C35 N7 -174.79(15)
N6 C30 C35 N7 -2.2(2)
C35 N7 C36 C37 -178.64(16)
V1 N7 C36 C37 2.5(3)
C35 N7 C36 C39 5.2(3)
V1 N7 C36 C39 -173.61(14)
N7 C36 C37 C38 0.4(3)
C39 C36 C37 C38 176.68(19)
C41 N8 C38 C37 175.96(16)
V1 N8 C38 C37 -3.7(3)
C41 N8 C38 C40 -7.0(3)
V1 N8 C38 C40 173.32(13)
C36 C37 C38 N8 0.2(3)
C36 C37 C38 C40 -176.96(18)
C38 N8 C41 C42 -44.6(3)
V1 N8 C41 C42 135.18(16)
C38 N8 C41 C46 145.87(17)
V1 N8 C41 C46 -34.37(16)
C42 C41 C46 C45 0.2(3)
N8 C41 C46 C45 170.46(16)
C42 C41 C46 N9 -169.56(16)
N8 C41 C46 N9 0.7(2)
C47 N9 C46 C45 43.5(3)
V1 N9 C46 C45 -135.69(16)
C47 N9 C46 C41 -147.32(17)
V1 N9 C46 C41 33.46(16)
C46 N9 C47 C48 -173.40(16)
V1 N9 C47 C48 5.6(3)
C46 N9 C47 C50 10.6(3)
V1 N9 C47 C50 -170.39(13)
N9 C47 C48 C49 -2.2(3)
C50 C47 C48 C49 173.98(18)
C30 N6 C49 C48 -179.71(16)
V1 N6 C49 C48 3.3(2)
C30 N6 C49 C51 -2.5(3)
V1 N6 C49 C51 -179.45(12)
C47 C48 C49 N6 -2.3(3)
C47 C48 C49 C51 -179.66(17)
C41 C46 C45 C44 -1.5(3)
N9 C46 C45 C44 167.06(17)
C46 C45 C44 C43 1.5(3)
C45 C44 C43 C42 -0.2(3)
C44 C43 C42 C41 -1.1(3)
C46 C41 C42 C43 1.0(3)
N8 C41 C42 C43 -167.88(17)
O7 S2 C53 F5 -63.1(2)
O5 S2 C53 F5 175.49(19)
O6 S2 C53 F5 57.2(2)
O7 S2 C53 F4 56.7(2)
O5 S2 C53 F4 -64.7(2)
O6 S2 C53 F4 177.0(2)
O7 S2 C53 F6 176.22(19)
O5 S2 C53 F6 54.8(2)
O6 S2 C53 F6 -63.5(2)
